data_7119263
loop_
_publ_author_name
'Smith, Courtney A.'
'Motika, Stephen E.'
'Wojtas, Lukasz'
'Shi, Xiaodong'

_publ_section_title
;
 Accessing alternative reaction pathways of the intermolecular
 condensation between homo-propargyl alcohols and terminal alkynes through
 divergent gold catalysis.
;
_journal_issue 15
_journal_name_full 'Chemical communications (Cambridge, England)'
_journal_page_first 2315
_journal_page_last 2318
_journal_paper_doi 10.1039/c6cc09794d
_journal_volume 53
_journal_year 2017
_chemical_formula_moiety 'C24 H16 N4 O'
_chemical_formula_sum 'C24 H16 N4 O'
_chemical_formula_weight 376.41
_space_group_crystal_system monoclinic
_space_group_IT_number 14
_space_group_name_Hall '-P 2ybc'
_space_group_name_H-M_alt 'P 1 21/c 1'
_symmetry_space_group_name_Hall '-P 2ybc'
_symmetry_space_group_name_H-M 'P 1 21/c 1'
_atom_sites_solution_hydrogens geom
_audit_creation_date 2016-12-05
_audit_creation_method
;
Olex2 1.2
(compiled 2016.11.30 svn.r3356 for OlexSys, GUI svn.r5269)
;
_cell_angle_alpha 90
_cell_angle_beta 100.5300(10)
_cell_angle_gamma 90
_cell_formula_units_Z 4
_cell_length_a 14.4429(4)
_cell_length_b 8.4127(2)
_cell_length_c 15.5871(4)
_cell_measurement_reflns_used 1929
_cell_measurement_temperature 100(2)
_cell_measurement_theta_max 75.978
_cell_measurement_theta_min 27.890
_cell_volume 1862.00(8)
_computing_cell_refinement 'SAINT v8.37A (Bruker, 2015)'
_computing_data_reduction 'SAINT v8.37A (Bruker, 2015)'
_computing_molecular_graphics 'Olex2 (Dolomanov et al., 2009)'
_computing_publication_material 'Olex2 (Dolomanov et al., 2009)'
_computing_structure_refinement 'XL (Sheldrick, 2008)'
_diffrn_ambient_temperature 100.03
_diffrn_measured_fraction_theta_full 0.982
_diffrn_measured_fraction_theta_max 0.980
_diffrn_measurement_device_type 'Bruker D8 Venture PHOTON 100 CMOS'
_diffrn_measurement_method 'omega scans'
_diffrn_radiation_monochromator mirrors
_diffrn_radiation_type CuK\a
_diffrn_radiation_wavelength 1.54178
_diffrn_reflns_av_unetI/netI 0.0493
_diffrn_reflns_Laue_measured_fraction_full 0.982
_diffrn_reflns_Laue_measured_fraction_max 0.980
_diffrn_reflns_limit_h_max 17
_diffrn_reflns_limit_h_min -17
_diffrn_reflns_limit_k_max 10
_diffrn_reflns_limit_k_min 0
_diffrn_reflns_limit_l_max 18
_diffrn_reflns_limit_l_min 0
_diffrn_reflns_number 3385
_diffrn_reflns_point_group_measured_fraction_full 0.982
_diffrn_reflns_point_group_measured_fraction_max 0.980
_diffrn_reflns_theta_full 67.679
_diffrn_reflns_theta_max 68.231
_diffrn_reflns_theta_min 3.112
_diffrn_source 'INCOATEC Imus micro-focus source'
_exptl_absorpt_coefficient_mu 0.680
_exptl_absorpt_correction_T_max 1
_exptl_absorpt_correction_T_min 0.805781
_exptl_absorpt_correction_type multi-scan
_exptl_absorpt_process_details
;
 TWINABS-2012/1 (Bruker,2012) was used for absorption correction.
 
For component 1:
 wR2(int) was 0.1408 before and 0.0840 after correction.
 The Ratio of minimum to maximum transmission not present.
 The \l/2 correction factor is Not present
 
For component 2:
 wR2(int) was 0.1449 before and 0.0879 after correction.
 The Ratio of minimum to maximum transmission is 0.81.
 The \l/2 correction factor is Not present

Final HKLF 4 output contains 34378 reflections, Rint = 0.0913
 (20167 with I > 3sig(I), Rint = 0.0714)
;
_exptl_crystal_colour colorless
_exptl_crystal_density_diffrn 1.343
_exptl_crystal_description plate
_exptl_crystal_F_000 784
_exptl_crystal_size_max 0.276
_exptl_crystal_size_mid 0.192
_exptl_crystal_size_min 0.088
_refine_diff_density_max 0.259
_refine_diff_density_min -0.263
_refine_diff_density_rms 0.063
_refine_ls_extinction_method none
_refine_ls_goodness_of_fit_ref 1.165
_refine_ls_hydrogen_treatment constr
_refine_ls_matrix_type full
_refine_ls_number_parameters 263
_refine_ls_number_reflns 3385
_refine_ls_number_restraints 0
_refine_ls_restrained_S_all 1.165
_refine_ls_R_factor_all 0.0819
_refine_ls_R_factor_gt 0.0649
_refine_ls_shift/su_max 0.000
_refine_ls_shift/su_mean 0.000
_refine_ls_structure_factor_coef Fsqd
_refine_ls_weighting_details 'w=1/[\s^2^(Fo^2^)+(0.0153P)^2^+2.8489P] where P=(Fo^2^+2Fc^2^)/3'
_refine_ls_weighting_scheme calc
_refine_ls_wR_factor_gt 0.1210
_refine_ls_wR_factor_ref 0.1291
_reflns_Friedel_coverage 0.000
_reflns_number_gt 2910
_reflns_number_total 3385
_reflns_threshold_expression 'I > 2\s(I)'
_cod_data_source_file c6cc09794d3.cif
_cod_data_source_block cas2057a_0m
_cod_depositor_comments 'Adding full bibliography for 7119261--7119263.cif.'
_cod_database_code 7119263
_shelx_space_group_comment
;
The symmetry employed for this shelxl refinement is uniquely defined
by the following loop, which should always be used as a source of
symmetry information in preference to the above space-group names.
They are only intended as comments.
;
_shelx_estimated_absorpt_t_max 0.943
_shelx_estimated_absorpt_t_min 0.835
_olex2_refinement_description
;
1. Twinned data refinement
 Scales: 0.7232(18) 0.2768(18)
2. Fixed Uiso
 At 1.2 times of:
  All C(H) groups, All C(H,H) groups
3.a Ternary CH refined with riding coordinates:
 C10(H10)
3.b Secondary CH2 refined with riding coordinates:
 C15(H15A,H15B), C14(H14A,H14B)
3.c Aromatic/amide H refined with riding coordinates:
 C8(H8), C4(H4), C5(H5), C3(H3), C25(H25), C2(H2), C1(H1), C27(H27), C29(H29),
 C28(H28), C26(H26)
;
_shelx_shelxl_version_number 2014/7
_olex2_submission_special_instructions 'No special instructions were received'

loop_
_space_group_symop_operation_xyz
'x, y, z'
'-x, y+1/2, -z+1/2'
'-x, -y, -z'
'x, -y-1/2, z-1/2'

loop_
_atom_site_label
_atom_site_type_symbol
_atom_site_fract_x
_atom_site_fract_y
_atom_site_fract_z
_atom_site_U_iso_or_equiv
_atom_site_adp_type
_atom_site_occupancy
_atom_site_site_symmetry_order
_atom_site_calc_flag
_atom_site_refinement_flags_posn
O13 O 0.61018(14) 0.3851(3) 0.45980(13) 0.0167(5) Uani 1 1 d .
N23 N 0.82538(18) 0.1767(3) 0.70076(16) 0.0191(6) Uani 1 1 d .
N17 N 0.98571(19) 0.4198(3) 0.59797(18) 0.0242(6) Uani 1 1 d .
N21 N 0.64168(19) 0.5722(3) 0.65814(17) 0.0218(6) Uani 1 1 d .
N19 N 0.7812(2) 0.7647(3) 0.52563(18) 0.0248(6) Uani 1 1 d .
C22 C 0.7885(2) 0.2625(3) 0.64875(19) 0.0139(6) Uani 1 1 d .
C8 C 0.7200(2) 0.1543(4) 0.46946(18) 0.0148(6) Uani 1 1 d .
H8 H 0.7074 0.0434 0.4681 0.018 Uiso 1 1 calc R
C16 C 0.9074(2) 0.4326(3) 0.57069(19) 0.0161(6) Uani 1 1 d .
C6 C 0.5953(2) 0.1801(4) 0.56396(18) 0.0144(6) Uani 1 1 d .
C24 C 0.8479(2) 0.1098(4) 0.38567(19) 0.0156(6) Uani 1 1 d .
C4 C 0.5593(2) -0.0413(4) 0.65124(19) 0.0180(7) Uani 1 1 d .
H4 H 0.5750 -0.1425 0.6769 0.022 Uiso 1 1 calc R
C12 C 0.7368(2) 0.3690(3) 0.58069(18) 0.0133(6) Uani 1 1 d .
C9 C 0.7890(2) 0.2116(4) 0.43193(19) 0.0149(6) Uani 1 1 d .
C10 C 0.8004(2) 0.3909(4) 0.43070(18) 0.0144(6) Uani 1 1 d .
H10 H 0.8607 0.4155 0.4106 0.017 Uiso 1 1 calc R
C5 C 0.6189(2) 0.0314(4) 0.60319(19) 0.0157(6) Uani 1 1 d .
H5 H 0.6760 -0.0192 0.5967 0.019 Uiso 1 1 calc R
C3 C 0.4765(2) 0.0331(4) 0.6621(2) 0.0173(6) Uani 1 1 d .
H3 H 0.4363 -0.0158 0.6963 0.021 Uiso 1 1 calc R
C20 C 0.6839(2) 0.4851(4) 0.62421(19) 0.0160(6) Uani 1 1 d .
C25 C 0.8081(2) -0.0211(4) 0.3382(2) 0.0174(6) Uani 1 1 d .
H25 H 0.7434 -0.0447 0.3361 0.021 Uiso 1 1 calc R
C7 C 0.6619(2) 0.2654(3) 0.51410(19) 0.0142(6) Uani 1 1 d .
C2 C 0.4525(2) 0.1784(4) 0.6232(2) 0.0192(7) Uani 1 1 d .
H2 H 0.3955 0.2287 0.6305 0.023 Uiso 1 1 calc R
C11 C 0.8079(2) 0.4563(3) 0.52756(19) 0.0135(6) Uani 1 1 d .
C1 C 0.5108(2) 0.2519(4) 0.57343(19) 0.0180(7) Uani 1 1 d .
H1 H 0.4931 0.3509 0.5459 0.022 Uiso 1 1 calc R
C18 C 0.7920(2) 0.6311(4) 0.5264(2) 0.0186(7) Uani 1 1 d .
C15 C 0.7190(2) 0.4651(4) 0.36533(19) 0.0182(7) Uani 1 1 d .
H15A H 0.7176 0.5810 0.3761 0.022 Uiso 1 1 calc R
H15B H 0.7312 0.4494 0.3054 0.022 Uiso 1 1 calc R
C14 C 0.6235(2) 0.3953(4) 0.37104(19) 0.0188(7) Uani 1 1 d .
H14A H 0.5734 0.4627 0.3374 0.023 Uiso 1 1 calc R
H14B H 0.6181 0.2879 0.3447 0.023 Uiso 1 1 calc R
C27 C 0.9566(2) -0.0848(4) 0.2972(2) 0.0213(7) Uani 1 1 d .
H27 H 0.9936 -0.1499 0.2668 0.026 Uiso 1 1 calc R
C29 C 0.9437(2) 0.1423(4) 0.3889(2) 0.0209(7) Uani 1 1 d .
H29 H 0.9719 0.2313 0.4210 0.025 Uiso 1 1 calc R
C28 C 0.9975(2) 0.0454(4) 0.3457(2) 0.0214(7) Uani 1 1 d .
H28 H 1.0625 0.0673 0.3490 0.026 Uiso 1 1 calc R
C26 C 0.8619(2) -0.1184(4) 0.2935(2) 0.0218(7) Uani 1 1 d .
H26 H 0.8337 -0.2069 0.2609 0.026 Uiso 1 1 calc R

loop_
_atom_site_aniso_label
_atom_site_aniso_U_11
_atom_site_aniso_U_22
_atom_site_aniso_U_33
_atom_site_aniso_U_23
_atom_site_aniso_U_13
_atom_site_aniso_U_12
O13 0.0161(10) 0.0196(11) 0.0146(10) 0.0040(9) 0.0035(8) 0.0049(9)
N23 0.0169(13) 0.0205(14) 0.0204(13) 0.0038(12) 0.0048(11) 0.0019(11)
N17 0.0190(15) 0.0256(15) 0.0274(15) 0.0029(12) 0.0031(12) -0.0045(12)
N21 0.0230(14) 0.0202(14) 0.0239(14) -0.0007(12) 0.0088(12) 0.0035(12)
N19 0.0338(16) 0.0181(15) 0.0239(15) -0.0001(12) 0.0094(12) 0.0026(13)
C22 0.0141(14) 0.0122(14) 0.0172(15) -0.0009(12) 0.0073(12) -0.0017(12)
C8 0.0161(15) 0.0120(14) 0.0161(14) -0.0032(12) 0.0024(12) 0.0010(12)
C16 0.0184(17) 0.0124(14) 0.0188(15) 0.0043(12) 0.0066(13) -0.0026(13)
C6 0.0152(15) 0.0160(15) 0.0127(13) -0.0041(12) 0.0045(11) -0.0024(12)
C24 0.0189(15) 0.0160(15) 0.0125(14) 0.0011(12) 0.0049(12) 0.0031(13)
C4 0.0202(16) 0.0152(15) 0.0189(15) -0.0002(12) 0.0045(13) -0.0034(13)
C12 0.0134(14) 0.0121(14) 0.0150(14) 0.0003(12) 0.0041(11) 0.0015(12)
C9 0.0158(15) 0.0137(15) 0.0147(14) -0.0010(12) 0.0017(12) 0.0028(12)
C10 0.0155(14) 0.0173(15) 0.0121(14) 0.0010(12) 0.0071(11) 0.0026(12)
C5 0.0149(15) 0.0147(15) 0.0189(15) -0.0031(12) 0.0064(12) 0.0017(13)
C3 0.0167(15) 0.0176(15) 0.0191(15) -0.0043(12) 0.0070(12) -0.0065(13)
C20 0.0162(15) 0.0148(15) 0.0166(15) -0.0006(13) 0.0022(12) 0.0004(13)
C25 0.0142(15) 0.0177(16) 0.0209(16) 0.0005(13) 0.0050(12) -0.0001(13)
C7 0.0155(14) 0.0126(14) 0.0143(14) -0.0008(12) 0.0022(11) 0.0008(12)
C2 0.0133(15) 0.0205(16) 0.0257(16) -0.0029(13) 0.0086(13) 0.0013(13)
C11 0.0134(14) 0.0131(14) 0.0153(14) 0.0012(12) 0.0063(11) 0.0007(12)
C1 0.0151(15) 0.0177(15) 0.0211(16) -0.0002(13) 0.0036(12) 0.0015(13)
C18 0.0217(16) 0.0191(17) 0.0164(15) 0.0002(13) 0.0072(13) 0.0002(13)
C15 0.0217(16) 0.0180(16) 0.0158(15) 0.0030(12) 0.0054(12) 0.0045(14)
C14 0.0212(16) 0.0204(16) 0.0148(15) 0.0025(13) 0.0036(12) 0.0055(14)
C27 0.0227(17) 0.0198(16) 0.0233(16) 0.0011(13) 0.0090(13) 0.0097(14)
C29 0.0214(17) 0.0185(16) 0.0233(16) -0.0011(13) 0.0058(13) -0.0016(14)
C28 0.0148(16) 0.0220(17) 0.0290(18) 0.0015(14) 0.0087(13) 0.0050(14)
C26 0.0249(17) 0.0208(17) 0.0201(16) -0.0033(13) 0.0056(13) 0.0022(14)

loop_
_atom_type_symbol
_atom_type_description
_atom_type_scat_dispersion_real
_atom_type_scat_dispersion_imag
_atom_type_scat_source
C C 0.0181 0.0091 'International Tables Vol C Tables 4.2.6.8 and 6.1.1.4'
H H 0.0000 0.0000 'International Tables Vol C Tables 4.2.6.8 and 6.1.1.4'
N N 0.0311 0.0180 'International Tables Vol C Tables 4.2.6.8 and 6.1.1.4'
O O 0.0492 0.0322 'International Tables Vol C Tables 4.2.6.8 and 6.1.1.4'

loop_
_geom_angle_atom_site_label_1
_geom_angle_atom_site_label_2
_geom_angle_atom_site_label_3
_geom_angle
C14 O13 C7 117.7(2)
N23 C22 C12 177.4(3)
C9 C8 H8 120.0
C9 C8 C7 120.1(3)
C7 C8 H8 120.0
N17 C16 C11 174.5(3)
C5 C6 C7 121.1(3)
C1 C6 C5 119.1(3)
C1 C6 C7 119.8(3)
C25 C24 C9 119.8(3)
C25 C24 C29 118.9(3)
C29 C24 C9 121.3(3)
C5 C4 H4 119.9
C5 C4 C3 120.1(3)
C3 C4 H4 119.9
C22 C12 C7 109.0(2)
C22 C12 C11 111.0(2)
C20 C12 C22 107.8(2)
C20 C12 C7 108.1(2)
C20 C12 C11 111.5(2)
C11 C12 C7 109.4(2)
C8 C9 C24 123.0(3)
C8 C9 C10 117.2(3)
C24 C9 C10 119.6(3)
C9 C10 H10 108.2
C9 C10 C11 108.7(2)
C9 C10 C15 109.8(3)
C11 C10 H10 108.2
C15 C10 H10 108.2
C15 C10 C11 113.5(2)
C6 C5 H5 119.9
C4 C5 C6 120.2(3)
C4 C5 H5 119.9
C4 C3 H3 120.0
C2 C3 C4 119.9(3)
C2 C3 H3 120.0
N21 C20 C12 178.5(3)
C24 C25 H25 119.5
C24 C25 C26 121.0(3)
C26 C25 H25 119.5
O13 C7 C8 115.9(2)
O13 C7 C6 108.9(2)
O13 C7 C12 102.5(2)
C8 C7 C6 113.5(2)
C8 C7 C12 105.5(2)
C6 C7 C12 109.8(2)
C3 C2 H2 119.7
C3 C2 C1 120.7(3)
C1 C2 H2 119.7
C16 C11 C12 111.2(2)
C16 C11 C10 106.0(2)
C16 C11 C18 105.8(3)
C10 C11 C12 113.0(2)
C18 C11 C12 110.2(2)
C18 C11 C10 110.2(2)
C6 C1 H1 120.1
C2 C1 C6 119.9(3)
C2 C1 H1 120.1
N19 C18 C11 179.1(4)
C10 C15 H15A 108.9
C10 C15 H15B 108.9
H15A C15 H15B 107.7
C14 C15 C10 113.4(2)
C14 C15 H15A 108.9
C14 C15 H15B 108.9
O13 C14 C15 111.3(2)
O13 C14 H14A 109.4
O13 C14 H14B 109.4
C15 C14 H14A 109.4
C15 C14 H14B 109.4
H14A C14 H14B 108.0
C28 C27 H27 120.1
C26 C27 H27 120.1
C26 C27 C28 119.8(3)
C24 C29 H29 119.8
C28 C29 C24 120.4(3)
C28 C29 H29 119.8
C27 C28 H28 119.8
C29 C28 C27 120.4(3)
C29 C28 H28 119.8
C25 C26 H26 120.2
C27 C26 C25 119.6(3)
C27 C26 H26 120.2

loop_
_geom_bond_atom_site_label_1
_geom_bond_atom_site_label_2
_geom_bond_distance
O13 C7 1.434(3)
O13 C14 1.434(3)
N23 C22 1.142(4)
N17 C16 1.138(4)
N21 C20 1.143(4)
N19 C18 1.134(4)
C22 C12 1.482(4)
C8 H8 0.9500
C8 C9 1.335(4)
C8 C7 1.509(4)
C16 C11 1.485(4)
C6 C5 1.406(4)
C6 C7 1.522(4)
C6 C1 1.394(4)
C24 C9 1.484(4)
C24 C25 1.391(4)
C24 C29 1.403(4)
C4 H4 0.9500
C4 C5 1.383(4)
C4 C3 1.388(4)
C12 C20 1.479(4)
C12 C7 1.612(4)
C12 C11 1.610(4)
C9 C10 1.518(4)
C10 H10 1.0000
C10 C11 1.592(4)
C10 C15 1.540(4)
C5 H5 0.9500
C3 H3 0.9500
C3 C2 1.381(5)
C25 H25 0.9500
C25 C26 1.399(4)
C2 H2 0.9500
C2 C1 1.390(4)
C11 C18 1.488(4)
C1 H1 0.9500
C15 H15A 0.9900
C15 H15B 0.9900
C15 C14 1.517(4)
C14 H14A 0.9900
C14 H14B 0.9900
C27 H27 0.9500
C27 C28 1.398(5)
C27 C26 1.388(5)
C29 H29 0.9500
C29 C28 1.383(4)
C28 H28 0.9500
C26 H26 0.9500

loop_
_twin_individual_id
_twin_individual_mass_fraction_refined
1 0.7232(18)
2 0.2768(18)
